data_4088069
loop_
_publ_author_name
'Natoli, Sean N.'
'Cook, Timothy D.'
'Abraham, Tara R.'
'Kiernicki, John J.'
'Fanwick, Phillip E.'
'Ren, Tong'

_publ_section_title
;
 Cobalt(III) Bridged by gem-DEE: Facile Access to a New Type of
 Cross-Conjugated Organometallics
;
_journal_issue 21
_journal_name_full Organometallics
_journal_page_first 5207
_journal_paper_doi 10.1021/acs.organomet.5b00833
_journal_volume 34
_journal_year 2015
_chemical_formula_moiety 'C18 H31 Cl1 Co1 N4,Cl1,2(C1 H4 O1)'
_chemical_formula_sum 'C20 H39 Cl2 Co N4 O2'
_chemical_formula_weight 497.38
_space_group_crystal_system monoclinic
_space_group_IT_number 14
_space_group_name_Hall '-P 2yn'
_space_group_name_H-M_alt 'P 1 21/n 1'
_atom_sites_solution_hydrogens mixed
_atom_sites_solution_primary iterative
_atom_sites_solution_secondary difmap
_audit_creation_method SHELXL-2014/7
_cell_angle_alpha 90
_cell_angle_beta 96.791(2)
_cell_angle_gamma 90
_cell_formula_units_Z 4
_cell_length_a 10.6098(5)
_cell_length_b 17.5811(6)
_cell_length_c 12.7469(4)
_cell_measurement_reflns_used 16054
_cell_measurement_temperature 150(2)
_cell_measurement_theta_max 28.271
_cell_measurement_theta_min 1.983
_cell_volume 2361.02(16)
_computing_cell_refinement 'HKL3000 (Otwinowski & Minor, 1997)'
_computing_data_collection 'Crystal Clear(Rigaku 2001)'
_computing_data_reduction 'HKL3000 (Otwinowski & Minor, 1997)'
_computing_publication_material 'local programs'
_computing_structure_refinement 'SHELXL-2014/7 (Sheldrick, 2014)'
_computing_structure_solution 'SHELXT (Sheldrick)'
_diffrn_ambient_temperature 150(2)
_diffrn_measured_fraction_theta_full 0.995
_diffrn_measured_fraction_theta_max 0.991
_diffrn_measurement_details
;
Data were collected on a Rigaku Rapid which has a quarter 
chi circle and a 200 degree curved image plate at a fixed 
distance of 127.4mm.  Strategy was optimized using the 
CrystalClear software.  The completeness is the best 
that can be obtained with this geometry. The missing data are not 
cusp data but mostly high angle data.
Also the use of HKL3000/SCALEPACK lowers the number 
of observed data as inconsistent equivalents are removed 
from the data set and not included in the collected total.
;
_diffrn_measurement_device_type 'Rigaku Rapid II'
_diffrn_measurement_method \w
_diffrn_radiation_type MoK\a
_diffrn_radiation_wavelength 0.71073
_diffrn_reflns_av_R_equivalents 0.033
_diffrn_reflns_av_unetI/netI 0.0482
_diffrn_reflns_Laue_measured_fraction_max 0.991
_diffrn_reflns_limit_h_max 14
_diffrn_reflns_limit_h_min 0
_diffrn_reflns_limit_k_max 23
_diffrn_reflns_limit_k_min 0
_diffrn_reflns_limit_l_max 16
_diffrn_reflns_limit_l_min -16
_diffrn_reflns_number 16054
_diffrn_reflns_point_group_measured_fraction_full 0.995
_diffrn_reflns_point_group_measured_fraction_max 0.991
_diffrn_reflns_theta_full 25.242
_diffrn_reflns_theta_max 28.271
_diffrn_reflns_theta_min 1.983
_diffrn_source 'microfocus source'
_exptl_absorpt_coefficient_mu 0.976
_exptl_absorpt_correction_T_max 0.664
_exptl_absorpt_correction_T_min 0.310
_exptl_absorpt_correction_type multi-scan
_exptl_absorpt_process_details 'SCALEPACK (Otwinowski & Minor, 1997)'
_exptl_crystal_colour orange
_exptl_crystal_density_diffrn 1.399
_exptl_crystal_description needle
_exptl_crystal_F_000 1056
_exptl_crystal_size_max 0.900
_exptl_crystal_size_mid 0.480
_exptl_crystal_size_min 0.420
_refine_diff_density_max 2.273
_refine_diff_density_min -1.647
_refine_diff_density_rms 0.110
_refine_ls_extinction_method none
_refine_ls_goodness_of_fit_ref 1.092
_refine_ls_hydrogen_treatment mixed
_refine_ls_matrix_type full
_refine_ls_number_parameters 284
_refine_ls_number_reflns 5792
_refine_ls_number_restraints 0
_refine_ls_restrained_S_all 1.092
_refine_ls_R_factor_all 0.0886
_refine_ls_R_factor_gt 0.0639
_refine_ls_shift/su_max 0.000
_refine_ls_shift/su_mean 0.000
_refine_ls_structure_factor_coef Fsqd
_refine_ls_weighting_details 'w=1/[\s^2^(Fo^2^)+(0.1228P)^2^+0.8096P] where P=(Fo^2^+2Fc^2^)/3'
_refine_ls_weighting_scheme calc
_refine_ls_wR_factor_gt 0.1825
_refine_ls_wR_factor_ref 0.1981
_reflns_Friedel_coverage 0.000
_reflns_number_gt 4193
_reflns_number_total 5792
_reflns_threshold_expression 'I > 2\s(I)'
_cod_data_source_file om5b00833_si_002.cif
_cod_data_source_block SN137C
_cod_original_sg_symbol_H-M 'P 21/n'
_cod_database_code 4088069
_shelx_shelxl_version_number 2014/7
_shelx_space_group_comment
;
The symmetry employed for this shelxl refinement is uniquely defined
by the following loop, which should always be used as a source of
symmetry information in preference to the above space-group names.
They are only intended as comments.
;
_shelx_estimated_absorpt_t_min 0.474
_shelx_estimated_absorpt_t_max 0.685

loop_
_space_group_symop_operation_xyz
'x, y, z'
'-x+1/2, y+1/2, -z+1/2'
'-x, -y, -z'
'x-1/2, -y-1/2, z-1/2'

loop_
_atom_site_label
_atom_site_type_symbol
_atom_site_fract_x
_atom_site_fract_y
_atom_site_fract_z
_atom_site_U_iso_or_equiv
_atom_site_adp_type
_atom_site_occupancy
_atom_site_site_symmetry_order
_atom_site_calc_flag
_atom_site_refinement_flags_posn
_atom_site_refinement_flags_adp
Co1 Co 0.55654(4) 0.15870(2) 0.39376(3) 0.02652(17) Uani 1 1 d . .
Cl1 Cl 0.47736(8) 0.03866(4) 0.34433(6) 0.0324(2) Uani 1 1 d . .
Cl2 Cl 1.12463(11) 0.09436(8) 0.42270(9) 0.0650(4) Uani 1 1 d . .
O1 O 0.5512(3) 0.34234(15) 0.1406(3) 0.0541(8) Uani 1 1 d . .
H1 H 0.5556 0.3525 0.0768 0.081 Uiso 1 1 calc R U
O2 O 0.9700(6) 0.2134(3) 0.3105(5) 0.126(2) Uani 1 1 d . .
H2 H 0.9995 0.1718 0.3346 0.189 Uiso 1 1 calc R U
N1 N 0.3830(3) 0.18873(18) 0.4154(2) 0.0317(6) Uani 1 1 d . .
N2 N 0.5968(3) 0.11955(16) 0.5391(2) 0.0276(6) Uani 1 1 d . .
N3 N 0.5147(3) 0.19598(18) 0.2476(2) 0.0362(7) Uani 1 1 d . .
N4 N 0.7302(3) 0.12638(18) 0.3722(3) 0.0356(7) Uani 1 1 d . .
C1 C 0.6194(3) 0.25664(19) 0.4354(3) 0.0300(7) Uani 1 1 d . .
C2 C 0.6583(3) 0.3188(2) 0.4603(3) 0.0325(7) Uani 1 1 d . .
C3 C 0.7087(4) 0.3939(2) 0.4898(3) 0.0372(8) Uani 1 1 d . .
C4 C 0.8127(4) 0.4192(2) 0.4344(3) 0.0489(10) Uani 1 1 d . .
C5 C 0.8951(5) 0.4400(3) 0.3873(4) 0.0701(14) Uani 1 1 d . .
H5 H 0.9616 0.4567 0.3492 0.084 Uiso 1 1 calc R U
C6 C 0.6644(4) 0.4379(2) 0.5638(3) 0.0422(9) Uani 1 1 d . .
C7 C 0.5591(5) 0.4144(3) 0.6231(4) 0.0541(11) Uani 1 1 d . .
H7A H 0.5287 0.3640 0.5989 0.081 Uiso 1 1 calc R U
H7B H 0.4896 0.4512 0.6109 0.081 Uiso 1 1 calc R U
H7C H 0.5894 0.4123 0.6987 0.081 Uiso 1 1 calc R U
C8 C 0.7218(5) 0.5150(2) 0.5941(4) 0.0623(13) Uani 1 1 d . .
H8A H 0.7890 0.5263 0.5499 0.093 Uiso 1 1 calc R U
H8B H 0.7577 0.5142 0.6685 0.093 Uiso 1 1 calc R U
H8C H 0.6558 0.5541 0.5834 0.093 Uiso 1 1 calc R U
C9 C 0.7774(3) 0.0746(2) 0.4595(3) 0.0376(8) Uani 1 1 d . .
H9A H 0.8712 0.0715 0.4662 0.045 Uiso 1 1 calc R U
H9B H 0.7423 0.0229 0.4458 0.045 Uiso 1 1 calc R U
C10 C 0.7348(3) 0.1065(2) 0.5589(3) 0.0377(8) Uani 1 1 d . .
H10A H 0.7543 0.0702 0.6180 0.045 Uiso 1 1 calc R U
H10B H 0.7794 0.1549 0.5779 0.045 Uiso 1 1 calc R U
C11 C 0.5471(4) 0.16040(19) 0.6265(3) 0.0344(8) Uani 1 1 d . .
H11A H 0.5863 0.2115 0.6337 0.041 Uiso 1 1 calc R U
H11B H 0.5714 0.1325 0.6933 0.041 Uiso 1 1 calc R U
C12 C 0.4032(4) 0.1687(2) 0.6090(3) 0.0389(8) Uani 1 1 d . .
H12A H 0.3646 0.1180 0.5947 0.047 Uiso 1 1 calc R U
H12B H 0.3732 0.1886 0.6744 0.047 Uiso 1 1 calc R U
C13 C 0.3590(3) 0.2210(2) 0.5190(3) 0.0366(8) Uani 1 1 d . .
H13A H 0.2670 0.2305 0.5183 0.044 Uiso 1 1 calc R U
H13B H 0.4036 0.2703 0.5298 0.044 Uiso 1 1 calc R U
C14 C 0.3319(4) 0.2380(2) 0.3256(3) 0.0405(8) Uani 1 1 d . .
H14A H 0.2380 0.2394 0.3193 0.049 Uiso 1 1 calc R U
H14B H 0.3644 0.2906 0.3363 0.049 Uiso 1 1 calc R U
C15 C 0.3750(4) 0.2044(2) 0.2291(3) 0.0443(9) Uani 1 1 d . .
H15A H 0.3346 0.1542 0.2143 0.053 Uiso 1 1 calc R U
H15B H 0.3511 0.2380 0.1676 0.053 Uiso 1 1 calc R U
C16 C 0.5651(5) 0.1541(2) 0.1595(3) 0.0493(11) Uani 1 1 d . .
H16A H 0.5411 0.1817 0.0924 0.059 Uiso 1 1 calc R U
H16B H 0.5260 0.1029 0.1528 0.059 Uiso 1 1 calc R U
C17 C 0.7078(5) 0.1460(2) 0.1777(4) 0.0556(12) Uani 1 1 d . .
H17A H 0.7460 0.1970 0.1911 0.067 Uiso 1 1 calc R U
H17B H 0.7380 0.1257 0.1127 0.067 Uiso 1 1 calc R U
C18 C 0.7544(4) 0.0936(2) 0.2706(3) 0.0462(10) Uani 1 1 d . .
H18A H 0.7108 0.0439 0.2608 0.055 Uiso 1 1 calc R U
H18B H 0.8466 0.0847 0.2713 0.055 Uiso 1 1 calc R U
C19 C 0.5612(5) 0.4104(2) 0.2006(4) 0.0552(11) Uani 1 1 d . .
H19A H 0.5197 0.4036 0.2647 0.083 Uiso 1 1 calc R U
H19B H 0.5199 0.4520 0.1584 0.083 Uiso 1 1 calc R U
H19C H 0.6509 0.4228 0.2203 0.083 Uiso 1 1 calc R U
C20 C 0.9742(8) 0.2632(5) 0.3867(6) 0.109(2) Uani 1 1 d . .
H20A H 0.9764 0.2367 0.4546 0.163 Uiso 1 1 calc R U
H20B H 0.8987 0.2957 0.3761 0.163 Uiso 1 1 calc R U
H20C H 1.0505 0.2946 0.3868 0.163 Uiso 1 1 calc R U
H3N H 0.541(4) 0.238(2) 0.246(3) 0.034(10) Uiso 1 1 d . .
H2N H 0.570(3) 0.0822(19) 0.541(3) 0.013(8) Uiso 1 1 d . .
H1N H 0.353(4) 0.156(2) 0.399(3) 0.029(12) Uiso 1 1 d . .
H4N H 0.766(5) 0.160(3) 0.384(5) 0.067(18) Uiso 1 1 d . .

loop_
_atom_site_aniso_label
_atom_site_aniso_U_11
_atom_site_aniso_U_22
_atom_site_aniso_U_33
_atom_site_aniso_U_23
_atom_site_aniso_U_13
_atom_site_aniso_U_12
Co1 0.0315(3) 0.0220(3) 0.0266(3) 0.00043(16) 0.00589(18) -0.00450(16)
Cl1 0.0429(5) 0.0260(4) 0.0284(4) -0.0004(3) 0.0044(3) -0.0091(3)
Cl2 0.0566(7) 0.0849(9) 0.0537(6) -0.0001(6) 0.0073(5) -0.0276(6)
O1 0.076(2) 0.0351(15) 0.0532(18) 0.0037(13) 0.0147(16) -0.0023(13)
O2 0.145(5) 0.096(4) 0.124(5) 0.018(3) -0.043(4) -0.014(3)
N1 0.0328(16) 0.0266(15) 0.0360(15) -0.0019(13) 0.0050(12) -0.0037(12)
N2 0.0314(15) 0.0221(13) 0.0295(14) 0.0005(12) 0.0039(11) -0.0065(11)
N3 0.0517(19) 0.0284(15) 0.0293(14) 0.0036(13) 0.0082(13) -0.0056(14)
N4 0.0339(16) 0.0277(15) 0.0474(18) 0.0007(14) 0.0133(13) -0.0069(12)
C1 0.0303(17) 0.0300(16) 0.0307(16) 0.0011(14) 0.0071(13) -0.0020(13)
C2 0.0379(19) 0.0308(16) 0.0291(16) 0.0037(14) 0.0059(13) -0.0045(14)
C3 0.048(2) 0.0299(17) 0.0326(17) 0.0045(15) 0.0005(15) -0.0138(15)
C4 0.061(3) 0.040(2) 0.044(2) 0.0007(18) 0.0003(19) -0.0231(19)
C5 0.067(3) 0.071(3) 0.074(3) 0.010(3) 0.010(3) -0.030(3)
C6 0.060(2) 0.0302(18) 0.0338(18) -0.0013(15) -0.0071(16) -0.0062(17)
C7 0.071(3) 0.046(2) 0.048(2) -0.009(2) 0.015(2) -0.005(2)
C8 0.097(4) 0.034(2) 0.052(3) -0.006(2) -0.007(2) -0.014(2)
C9 0.0302(18) 0.0340(17) 0.049(2) -0.0026(16) 0.0065(15) -0.0010(14)
C10 0.0331(18) 0.0376(18) 0.0400(19) -0.0001(16) -0.0051(14) -0.0050(14)
C11 0.041(2) 0.0337(18) 0.0281(16) -0.0006(14) 0.0027(14) -0.0053(14)
C12 0.042(2) 0.0403(19) 0.0365(19) -0.0064(16) 0.0139(15) -0.0003(16)
C13 0.0347(18) 0.0340(17) 0.0421(19) -0.0095(16) 0.0093(14) -0.0028(14)
C14 0.037(2) 0.0372(19) 0.045(2) 0.0104(17) -0.0014(15) 0.0015(15)
C15 0.049(2) 0.041(2) 0.040(2) 0.0113(17) -0.0056(16) -0.0045(17)
C16 0.084(3) 0.036(2) 0.0298(19) 0.0014(16) 0.0137(19) -0.0011(19)
C17 0.082(3) 0.043(2) 0.049(2) 0.000(2) 0.039(2) -0.003(2)
C18 0.058(3) 0.0346(19) 0.051(2) -0.0034(18) 0.0296(19) -0.0005(17)
C19 0.070(3) 0.039(2) 0.054(3) 0.005(2) -0.003(2) -0.007(2)
C20 0.123(6) 0.110(6) 0.099(5) -0.006(5) 0.040(5) 0.011(5)

loop_
_atom_type_symbol
_atom_type_description
_atom_type_scat_dispersion_real
_atom_type_scat_dispersion_imag
_atom_type_scat_source
C C 0.0033 0.0016 'International Tables Vol C Tables 4.2.6.8 and 6.1.1.4'
H H 0.0000 0.0000 'International Tables Vol C Tables 4.2.6.8 and 6.1.1.4'
N N 0.0061 0.0033 'International Tables Vol C Tables 4.2.6.8 and 6.1.1.4'
Cl Cl 0.1484 0.1585 'International Tables Vol C Tables 4.2.6.8 and 6.1.1.4'
Co Co 0.3494 0.9721 'International Tables Vol C Tables 4.2.6.8 and 6.1.1.4'
O O 0.0106 0.0060 'International Tables Vol C Tables 4.2.6.8 and 6.1.1.4'

loop_
_geom_angle_atom_site_label_1
_geom_angle_atom_site_label_2
_geom_angle_atom_site_label_3
_geom_angle
C1 Co1 N1 91.21(14)
C1 Co1 N2 91.38(13)
N1 Co1 N2 93.70(12)
C1 Co1 N3 89.71(14)
N1 Co1 N3 86.17(13)
N2 Co1 N3 178.91(13)
C1 Co1 N4 89.82(13)
N1 Co1 N4 178.89(13)
N2 Co1 N4 85.89(13)
N3 Co1 N4 94.23(13)
C1 Co1 Cl1 179.22(10)
N1 Co1 Cl1 88.14(10)
N2 Co1 Cl1 88.23(9)
N3 Co1 Cl1 90.68(10)
N4 Co1 Cl1 90.83(10)
C19 O1 H1 109.5
C20 O2 H2 109.5
C14 N1 C13 112.1(3)
C14 N1 Co1 108.1(2)
C13 N1 Co1 119.2(2)
C14 N1 H1N 99(3)
C13 N1 H1N 118(4)
Co1 N1 H1N 98(4)
C10 N2 C11 112.5(3)
C10 N2 Co1 108.4(2)
C11 N2 Co1 118.8(2)
C10 N2 H2N 104(3)
C11 N2 H2N 104(3)
Co1 N2 H2N 108(3)
C15 N3 C16 111.7(3)
C15 N3 Co1 107.0(2)
C16 N3 Co1 119.0(2)
C15 N3 H3N 105(3)
C16 N3 H3N 106(3)
Co1 N3 H3N 107(3)
C18 N4 C9 110.1(3)
C18 N4 Co1 119.9(3)
C9 N4 Co1 108.1(2)
C18 N4 H4N 112(5)
C9 N4 H4N 103(5)
Co1 N4 H4N 102(5)
C2 C1 Co1 179.1(3)
C1 C2 C3 178.6(4)
C6 C3 C4 120.9(3)
C6 C3 C2 123.6(3)
C4 C3 C2 115.5(3)
C5 C4 C3 178.3(5)
C4 C5 H5 180.0
C3 C6 C7 123.0(3)
C3 C6 C8 121.9(4)
C7 C6 C8 115.1(4)
C6 C7 H7A 109.5
C6 C7 H7B 109.5
H7A C7 H7B 109.5
C6 C7 H7C 109.5
H7A C7 H7C 109.5
H7B C7 H7C 109.5
C6 C8 H8A 109.5
C6 C8 H8B 109.5
H8A C8 H8B 109.5
C6 C8 H8C 109.5
H8A C8 H8C 109.5
H8B C8 H8C 109.5
N4 C9 C10 107.2(3)
N4 C9 H9A 110.3
C10 C9 H9A 110.3
N4 C9 H9B 110.3
C10 C9 H9B 110.3
H9A C9 H9B 108.5
N2 C10 C9 107.8(3)
N2 C10 H10A 110.2
C9 C10 H10A 110.2
N2 C10 H10B 110.2
C9 C10 H10B 110.2
H10A C10 H10B 108.5
N2 C11 C12 112.2(3)
N2 C11 H11A 109.2
C12 C11 H11A 109.2
N2 C11 H11B 109.2
C12 C11 H11B 109.2
H11A C11 H11B 107.9
C13 C12 C11 112.8(3)
C13 C12 H12A 109.0
C11 C12 H12A 109.0
C13 C12 H12B 109.0
C11 C12 H12B 109.0
H12A C12 H12B 107.8
N1 C13 C12 112.0(3)
N1 C13 H13A 109.2
C12 C13 H13A 109.2
N1 C13 H13B 109.2
C12 C13 H13B 109.2
H13A C13 H13B 107.9
C15 C14 N1 106.6(3)
C15 C14 H14A 110.4
N1 C14 H14A 110.4
C15 C14 H14B 110.4
N1 C14 H14B 110.4
H14A C14 H14B 108.6
N3 C15 C14 108.0(3)
N3 C15 H15A 110.1
C14 C15 H15A 110.1
N3 C15 H15B 110.1
C14 C15 H15B 110.1
H15A C15 H15B 108.4
N3 C16 C17 111.9(3)
N3 C16 H16A 109.2
C17 C16 H16A 109.2
N3 C16 H16B 109.2
C17 C16 H16B 109.2
H16A C16 H16B 107.9
C16 C17 C18 113.6(3)
C16 C17 H17A 108.8
C18 C17 H17A 108.8
C16 C17 H17B 108.8
C18 C17 H17B 108.8
H17A C17 H17B 107.7
N4 C18 C17 111.8(3)
N4 C18 H18A 109.3
C17 C18 H18A 109.3
N4 C18 H18B 109.3
C17 C18 H18B 109.3
H18A C18 H18B 107.9
O1 C19 H19A 109.5
O1 C19 H19B 109.5
H19A C19 H19B 109.5
O1 C19 H19C 109.5
H19A C19 H19C 109.5
H19B C19 H19C 109.5
O2 C20 H20A 109.5
O2 C20 H20B 109.5
H20A C20 H20B 109.5
O2 C20 H20C 109.5
H20A C20 H20C 109.5
H20B C20 H20C 109.5

loop_
_geom_bond_atom_site_label_1
_geom_bond_atom_site_label_2
_geom_bond_distance
Co1 C1 1.899(3)
Co1 N1 1.966(3)
Co1 N2 1.975(3)
Co1 N3 1.975(3)
Co1 N4 1.978(3)
Co1 Cl1 2.3305(8)
O1 C19 1.418(5)
O1 H1 0.8400
O2 C20 1.305(8)
O2 H2 0.8400
N1 C14 1.486(5)
N1 C13 1.487(5)
N1 H1N 0.68(4)
N2 C10 1.474(4)
N2 C11 1.475(4)
N2 H2N 0.72(3)
N3 C15 1.480(5)
N3 C16 1.494(5)
N3 H3N 0.79(4)
N4 C18 1.468(5)
N4 C9 1.478(5)
N4 H4N 0.72(5)
C1 C2 1.197(5)
C2 C3 1.458(5)
C3 C6 1.347(6)
C3 C4 1.448(6)
C4 C5 1.175(7)
C5 H5 0.9500
C6 C7 1.480(6)
C6 C8 1.516(5)
C7 H7A 0.9800
C7 H7B 0.9800
C7 H7C 0.9800
C8 H8A 0.9800
C8 H8B 0.9800
C8 H8C 0.9800
C9 C10 1.503(5)
C9 H9A 0.9900
C9 H9B 0.9900
C10 H10A 0.9900
C10 H10B 0.9900
C11 C12 1.524(5)
C11 H11A 0.9900
C11 H11B 0.9900
C12 C13 1.500(5)
C12 H12A 0.9900
C12 H12B 0.9900
C13 H13A 0.9900
C13 H13B 0.9900
C14 C15 1.485(6)
C14 H14A 0.9900
C14 H14B 0.9900
C15 H15A 0.9900
C15 H15B 0.9900
C16 C17 1.511(7)
C16 H16A 0.9900
C16 H16B 0.9900
C17 C18 1.535(6)
C17 H17A 0.9900
C17 H17B 0.9900
C18 H18A 0.9900
C18 H18B 0.9900
C19 H19A 0.9800
C19 H19B 0.9800
C19 H19C 0.9800
C20 H20A 0.9800
C20 H20B 0.9800
C20 H20C 0.9800

loop_
_geom_hbond_atom_site_label_D
_geom_hbond_atom_site_label_H
_geom_hbond_atom_site_label_A
_geom_hbond_distance_DH
_geom_hbond_distance_HA
_geom_hbond_distance_DA
_geom_hbond_angle_DHA
_geom_hbond_site_symmetry_A
O1 H1 Cl2 0.84 2.37 3.174(3) 161.1 4_565
O2 H2 Cl2 0.84 2.13 2.926(6) 159.0 .
N3 H3N O1 0.79(4) 2.28(4) 2.959(4) 144(4) .
N2 H2N Cl1 0.72(3) 2.66(3) 3.293(3) 148(3) 3_656
N1 H1N Cl1 0.68(4) 2.58(4) 3.000(3) 122(4) .
N1 H1N Cl2 0.68(4) 2.70(4) 3.215(3) 134(4) 1_455
N4 H4N O2 0.72(5) 2.63(6) 3.147(7) 131(5) .

loop_
_geom_torsion_atom_site_label_1
_geom_torsion_atom_site_label_2
_geom_torsion_atom_site_label_3
_geom_torsion_atom_site_label_4
_geom_torsion
C4 C3 C6 C7 -179.5(4)
C2 C3 C6 C7 -0.1(6)
C4 C3 C6 C8 -1.0(6)
C2 C3 C6 C8 178.4(4)
C18 N4 C9 C10 -172.8(3)
Co1 N4 C9 C10 -40.2(3)
C11 N2 C10 C9 -172.3(3)
Co1 N2 C10 C9 -38.9(3)
N4 C9 C10 N2 52.3(4)
C10 N2 C11 C12 -175.9(3)
Co1 N2 C11 C12 55.9(3)
N2 C11 C12 C13 -68.1(4)
C14 N1 C13 C12 176.3(3)
Co1 N1 C13 C12 -55.9(4)
C11 C12 C13 N1 67.6(4)
C13 N1 C14 C15 173.5(3)
Co1 N1 C14 C15 40.0(3)
C16 N3 C15 C14 173.3(3)
Co1 N3 C15 C14 41.4(3)
N1 C14 C15 N3 -53.9(4)
C15 N3 C16 C17 179.5(3)
Co1 N3 C16 C17 -55.0(4)
N3 C16 C17 C18 67.8(4)
C9 N4 C18 C17 -179.5(3)
Co1 N4 C18 C17 54.3(4)
C16 C17 C18 N4 -67.4(5)
